data_1567751
loop_
_publ_author_name
'Bellas, Michael K.'
'Matzger, Adam J.'

_publ_section_title
;
 Discovery strategy leads to the first melt-castable cocrystal based on an
 energetic oxidizing salt
;
_journal_issue 41
_journal_name_full 'Chemical Science'
_journal_page_first 12100
_journal_page_last 12106
_journal_paper_doi 10.1039/D2SC03015B
_journal_volume 13
_journal_year 2022
_chemical_formula_moiety 'N3 O4, C3 H6 N2 O, H4 N'
_chemical_formula_sum 'C3 H10 N6 O5'
_chemical_formula_weight 210.17
_chemical_name_common 'ammonium dinitramide 2-imidizolidinone cocrystal'
_chemical_name_systematic 'ammonium dinitramide 2-imidizolidinone cocrystal'
_space_group_crystal_system monoclinic
_space_group_IT_number 15
_space_group_name_Hall '-C 2yc'
_space_group_name_H-M_alt 'C 1 2/c 1'
_atom_sites_solution_hydrogens mixed
_atom_sites_solution_primary dual
_audit_creation_method SHELXL-2018/3
_audit_update_record
;
2022-05-30 deposited with the CCDC.	2022-09-30 downloaded from the CCDC.
;
_cell_angle_alpha 90
_cell_angle_beta 107.988(2)
_cell_angle_gamma 90
_cell_formula_units_Z 8
_cell_length_a 24.7560(5)
_cell_length_b 4.29000(10)
_cell_length_c 17.8827(3)
_cell_measurement_reflns_used 5472
_cell_measurement_temperature 273(2)
_cell_measurement_theta_max 75.8060
_cell_measurement_theta_min 3.7500
_cell_volume 1806.37(7)
_computing_cell_refinement 'CrysAlisPro 1.171.40.82a (Rigaku OD, 2020)'
_computing_data_collection 'CrysAlisPro 1.171.40.82a (Rigaku OD, 2020)'
_computing_data_reduction 'CrysAlisPro 1.171.40.82a (Rigaku OD, 2020)'
_computing_structure_refinement 'SHELXL-2018/3 (Sheldrick, 2018)'
_computing_structure_solution 'CrysAlisPro 1.171.40.82a (Rigaku OD, 2020)'
_diffrn_ambient_temperature 273(2)
_diffrn_detector_area_resol_mean 10.0000
_diffrn_measured_fraction_theta_full 1.000
_diffrn_measured_fraction_theta_max 1.000
_diffrn_measurement_device_type 'XtaLAB Synergy, Single source at home/near, HyPix'
_diffrn_measurement_method '\w scans'
_diffrn_radiation_type CuK\a
_diffrn_radiation_wavelength 1.54184
_diffrn_reflns_av_R_equivalents 0.0168
_diffrn_reflns_av_unetI/netI 0.0170
_diffrn_reflns_Laue_measured_fraction_full 1.000
_diffrn_reflns_Laue_measured_fraction_max 1.000
_diffrn_reflns_limit_h_max 28
_diffrn_reflns_limit_h_min -26
_diffrn_reflns_limit_k_max 5
_diffrn_reflns_limit_k_min -5
_diffrn_reflns_limit_l_max 21
_diffrn_reflns_limit_l_min -21
_diffrn_reflns_number 7828
_diffrn_reflns_point_group_measured_fraction_full 1.000
_diffrn_reflns_point_group_measured_fraction_max 1.000
_diffrn_reflns_theta_full 66.525
_diffrn_reflns_theta_max 66.525
_diffrn_reflns_theta_min 3.755
_diffrn_source 'micro-focus sealed X-ray tube'
_exptl_absorpt_coefficient_mu 1.255
_exptl_absorpt_correction_T_max 1.00000
_exptl_absorpt_correction_T_min 0.86855
_exptl_absorpt_correction_type multi-scan
_exptl_absorpt_process_details
;
CrysAlisPro 1.171.40.82a (Rigaku Oxford Diffraction, 2020)
Empirical absorption correction using spherical harmonics,
implemented in SCALE3 ABSPACK scaling algorithm.
;
_exptl_crystal_colour colorless
_exptl_crystal_density_diffrn 1.546
_exptl_crystal_description irregular
_exptl_crystal_F_000 880
_exptl_crystal_size_max 0.01
_exptl_crystal_size_mid 0.004
_exptl_crystal_size_min 0.003
_refine_diff_density_max 0.444
_refine_diff_density_min -0.262
_refine_diff_density_rms 0.053
_refine_ls_extinction_method none
_refine_ls_goodness_of_fit_ref 1.047
_refine_ls_hydrogen_treatment mixed
_refine_ls_matrix_type full
_refine_ls_number_parameters 165
_refine_ls_number_reflns 1595
_refine_ls_number_restraints 0
_refine_ls_restrained_S_all 1.047
_refine_ls_R_factor_all 0.0611
_refine_ls_R_factor_gt 0.0587
_refine_ls_shift/su_max 0.001
_refine_ls_shift/su_mean 0.000
_refine_ls_structure_factor_coef Fsqd
_refine_ls_weighting_details 'w=1/[\s^2^(Fo^2^)+(0.1350P)^2^+1.0942P] where P=(Fo^2^+2Fc^2^)/3'
_refine_ls_weighting_scheme calc
_refine_ls_wR_factor_gt 0.1880
_refine_ls_wR_factor_ref 0.1927
_reflns_Friedel_coverage 0.000
_reflns_number_gt 1473
_reflns_number_total 1595
_reflns_threshold_expression 'I > 2\s(I)'
_cod_data_source_file d2sc03015b2.cif
_cod_data_source_block ADN-2Im_273K
_cod_depositor_comments 'Adding full bibliography for 1567748--1567754.cif.'
_cod_original_sg_symbol_H-M 'C 2/c'
_cod_database_code 1567751
_shelx_shelxl_version_number 2018/3
_shelx_space_group_comment
;
The symmetry employed for this shelxl refinement is uniquely defined
by the following loop, which should always be used as a source of
symmetry information in preference to the above space-group names.
They are only intended as comments.
;

loop_
_space_group_symop_operation_xyz
'x, y, z'
'-x, y, -z+1/2'
'x+1/2, y+1/2, z'
'-x+1/2, y+1/2, -z+1/2'
'-x, -y, -z'
'x, -y, z-1/2'
'-x+1/2, -y+1/2, -z'
'x+1/2, -y+1/2, z-1/2'

loop_
_atom_site_label
_atom_site_type_symbol
_atom_site_fract_x
_atom_site_fract_y
_atom_site_fract_z
_atom_site_U_iso_or_equiv
_atom_site_adp_type
_atom_site_occupancy
_atom_site_site_symmetry_order
_atom_site_calc_flag
_atom_site_refinement_flags_posn
_atom_site_refinement_flags_adp
_atom_site_refinement_flags_occupancy
_atom_site_disorder_assembly
_atom_site_disorder_group
O6 O 0.68216(6) 0.2216(4) 0.23292(8) 0.0597(5) Uani 1 1 d . . . . .
N7 N 0.73030(8) -0.2621(4) 0.34240(11) 0.0554(5) Uani 1 1 d G . . A -1
H7A H 0.765675 -0.258395 0.325924 0.125(14) Uiso 1 1 d G . . A -1
H7B H 0.710252 -0.473374 0.329819 0.21(3) Uiso 1 1 d G . . A -1
H7C H 0.740760 -0.223706 0.402408 0.137(16) Uiso 1 1 d G . . A -1
H7D H 0.702715 -0.089343 0.314070 0.105(11) Uiso 1 1 d G . . A -1
O13B O 0.6556(11) 1.167(7) 0.3807(17) 0.139(9) Uiso 0.146(5) 1 d . . P B 2
O14B O 0.572(2) 0.921(11) 0.374(2) 0.181(16) Uiso 0.146(5) 1 d . . P B 2
N5 N 0.60357(8) 0.2146(5) 0.12368(11) 0.0664(6) Uani 1 1 d . . . . .
H5 H 0.616356 0.092415 0.094935 0.080 Uiso 1 1 calc R U . . .
C1 C 0.63148(9) 0.2879(5) 0.19732(11) 0.0475(5) Uani 1 1 d . . . . .
N2 N 0.59731(9) 0.4508(6) 0.22748(12) 0.0734(7) Uani 1 1 d . . . . .
H2 H 0.608147 0.540198 0.272721 0.088 Uiso 1 1 calc R U . . .
N10B N 0.6311(4) 1.099(3) 0.4905(6) 0.044(3) Uani 0.146(5) 1 d . . P B 2
O12B O 0.6971(12) 1.298(5) 0.5806(19) 0.178(15) Uani 0.146(5) 1 d . . P B 2
O8B O 0.691(2) 1.453(13) 0.445(3) 0.221(18) Uiso 0.146(5) 1 d . . P B 2
C4 C 0.54838(11) 0.3675(8) 0.09755(15) 0.0737(7) Uani 1 1 d . . . . .
H4A H 0.518886 0.225858 0.068229 0.088 Uiso 1 1 calc R U . . .
H4B H 0.549028 0.549026 0.065483 0.088 Uiso 1 1 calc R U . . .
C3 C 0.54022(11) 0.4586(8) 0.17512(17) 0.0781(8) Uani 1 1 d . . . . .
H3A H 0.523900 0.665370 0.172559 0.094 Uiso 1 1 calc R U . . .
H3B H 0.516196 0.310362 0.190868 0.094 Uiso 1 1 calc R U . . .
N11A N 0.67676(8) 1.3114(5) 0.49277(11) 0.0563(5) Uani 1 1 d . . . B 1
N10A N 0.65002(11) 1.2153(6) 0.41864(14) 0.0588(7) Uani 0.854(5) 1 d . . P B 1
O8A O 0.58218(10) 0.9755(8) 0.46139(13) 0.0953(10) Uani 0.854(5) 1 d . . P B 1
O13A O 0.67483(10) 1.1972(6) 0.55320(12) 0.0651(7) Uani 0.854(5) 1 d . . P B 1
O12A O 0.59024(15) 0.8952(7) 0.34740(16) 0.0932(9) Uani 0.854(5) 1 d . . P B 1
N9A N 0.60623(9) 1.0116(5) 0.41270(11) 0.0638(6) Uani 1 1 d . . . B 1
O14A O 0.70884(11) 1.5366(5) 0.49407(12) 0.0738(7) Uani 0.854(5) 1 d . . P B 1

loop_
_atom_site_aniso_label
_atom_site_aniso_U_11
_atom_site_aniso_U_22
_atom_site_aniso_U_33
_atom_site_aniso_U_23
_atom_site_aniso_U_13
_atom_site_aniso_U_12
O6 0.0526(9) 0.0789(11) 0.0440(8) 0.0065(7) 0.0097(7) 0.0022(7)
N7 0.0595(11) 0.0556(11) 0.0490(10) 0.0031(7) 0.0138(8) 0.0075(8)
N5 0.0568(12) 0.0932(15) 0.0440(10) -0.0115(9) 0.0081(8) 0.0129(10)
C1 0.0526(11) 0.0511(11) 0.0383(10) 0.0048(7) 0.0131(8) -0.0013(8)
N2 0.0717(13) 0.0975(16) 0.0539(11) -0.0144(10) 0.0238(9) 0.0102(12)
N10B 0.035(5) 0.058(6) 0.038(6) -0.007(5) 0.011(4) -0.015(5)
O12B 0.137(19) 0.093(13) 0.22(3) -0.078(16) -0.073(18) 0.031(12)
C4 0.0577(13) 0.0994(19) 0.0561(13) 0.0121(13) 0.0058(10) 0.0090(13)
C3 0.0639(15) 0.0914(19) 0.0820(18) 0.0028(14) 0.0269(13) 0.0171(13)
N11A 0.0611(11) 0.0572(11) 0.0510(11) 0.0069(8) 0.0181(8) 0.0062(8)
N10A 0.0713(15) 0.0652(14) 0.0384(12) 0.0008(9) 0.0149(10) 0.0021(11)
O8A 0.0666(14) 0.161(3) 0.0583(13) 0.0078(14) 0.0196(10) -0.0210(15)
O13A 0.0681(13) 0.0846(15) 0.0407(10) 0.0028(9) 0.0142(9) -0.0093(11)
O12A 0.114(2) 0.1004(19) 0.0583(14) -0.0217(13) 0.0164(14) -0.0167(16)
N9A 0.0651(12) 0.0747(13) 0.0466(11) -0.0008(9) 0.0100(9) 0.0103(10)
O14A 0.0963(16) 0.0655(13) 0.0547(12) 0.0023(9) 0.0161(10) -0.0188(11)

loop_
_atom_type_symbol
_atom_type_description
_atom_type_scat_dispersion_real
_atom_type_scat_dispersion_imag
_atom_type_scat_source
C C 0.0181 0.0091 'International Tables Vol C Tables 4.2.6.8 and 6.1.1.4'
H H 0.0000 0.0000 'International Tables Vol C Tables 4.2.6.8 and 6.1.1.4'
N N 0.0311 0.0180 'International Tables Vol C Tables 4.2.6.8 and 6.1.1.4'
O O 0.0492 0.0322 'International Tables Vol C Tables 4.2.6.8 and 6.1.1.4'

loop_
_geom_angle_atom_site_label_1
_geom_angle_atom_site_label_2
_geom_angle_atom_site_label_3
_geom_angle
_geom_angle_site_symmetry_1
_geom_angle_site_symmetry_3
_geom_angle_publ_flag
H7A N7 H7B 110.9 . . ?
H7A N7 H7C 109.8 . . ?
H7B N7 H7C 108.5 . . ?
H7A N7 H7D 110.5 . . ?
H7B N7 H7D 109.0 . . ?
H7C N7 H7D 108.1 . . ?
C1 N5 C4 111.2(2) . . ?
C1 N5 H5 124.4 . . ?
C4 N5 H5 124.4 . . ?
O6 C1 N5 125.8(2) . . ?
O6 C1 N2 125.1(2) . . ?
N5 C1 N2 109.0(2) . . ?
C1 N2 C3 111.6(2) . . ?
C1 N2 H2 124.2 . . ?
C3 N2 H2 124.2 . . ?
N5 C4 C3 101.51(19) . . ?
N5 C4 H4A 111.5 . . ?
C3 C4 H4A 111.5 . . ?
N5 C4 H4B 111.5 . . ?
C3 C4 H4B 111.5 . . ?
H4A C4 H4B 109.3 . . ?
N2 C3 C4 102.06(19) . . ?
N2 C3 H3A 111.4 . . ?
C4 C3 H3A 111.4 . . ?
N2 C3 H3B 111.4 . . ?
C4 C3 H3B 111.4 . . ?
H3A C3 H3B 109.2 . . ?
O13A N11A O14A 120.1(2) . . ?
O13A N11A N10A 128.0(2) . . ?
O14A N11A N10A 111.8(2) . . ?
N11A N10A N9A 114.0(2) . . ?
O8A N9A O12A 123.5(3) . . ?
O8A N9A N10A 125.5(2) . . ?
O12A N9A N10A 110.5(3) . . ?

loop_
_geom_bond_atom_site_label_1
_geom_bond_atom_site_label_2
_geom_bond_distance
_geom_bond_site_symmetry_2
_geom_bond_publ_flag
O6 C1 1.252(3) . ?
N7 H7A 1.0066 . ?
N7 H7B 1.0243 . ?
N7 H7C 1.0364 . ?
N7 H7D 1.0290 . ?
O13B O8B 1.73(6) . ?
N5 C1 1.322(3) . ?
N5 C4 1.457(3) . ?
N5 H5 0.8600 . ?
C1 N2 1.333(3) . ?
N2 C3 1.434(3) . ?
N2 H2 0.8600 . ?
C4 C3 1.514(4) . ?
C4 H4A 0.9700 . ?
C4 H4B 0.9700 . ?
C3 H3A 0.9700 . ?
C3 H3B 0.9700 . ?
N11A O13A 1.201(3) . ?
N11A O14A 1.246(3) . ?
N11A N10A 1.350(3) . ?
N10A N9A 1.371(3) . ?
O8A N9A 1.207(3) . ?
O12A N9A 1.218(4) . ?

loop_
_geom_torsion_atom_site_label_1
_geom_torsion_atom_site_label_2
_geom_torsion_atom_site_label_3
_geom_torsion_atom_site_label_4
_geom_torsion
_geom_torsion_site_symmetry_1
_geom_torsion_site_symmetry_2
_geom_torsion_site_symmetry_3
_geom_torsion_site_symmetry_4
_geom_torsion_publ_flag
C4 N5 C1 O6 -171.4(2) . . . . ?
C4 N5 C1 N2 7.2(3) . . . . ?
O6 C1 N2 C3 -173.7(2) . . . . ?
N5 C1 N2 C3 7.6(3) . . . . ?
C1 N5 C4 C3 -17.7(3) . . . . ?
C1 N2 C3 C4 -18.1(3) . . . . ?
N5 C4 C3 N2 20.2(3) . . . . ?
O13A N11A N10A N9A 16.4(4) . . . . ?
O14A N11A N10A N9A -167.7(2) . . . . ?
N11A N10A N9A O8A 18.9(4) . . . . ?
N11A N10A N9A O12A -168.8(2) . . . . ?
